data_4123781
loop_
_publ_author_name
'Steiman, Talia J.'
'Uyeda, Christopher'

_publ_section_title
;
 Reversible substrate activation and catalysis at an intact metal-metal
 bond using a redox-active supporting ligand.
;
_journal_issue 18
_journal_name_full 'Journal of the American Chemical Society'
_journal_page_first 6104
_journal_page_last 6110
_journal_paper_doi 10.1021/jacs.5b03092
_journal_volume 137
_journal_year 2015
_chemical_formula_moiety 'C48 H56 N4 Ni2 Si1'
_chemical_formula_sum 'C48 H56 N4 Ni2 Si'
_chemical_formula_weight 834.47
_space_group_crystal_system triclinic
_space_group_IT_number 2
_space_group_name_Hall '-P 1'
_space_group_name_H-M_alt 'P -1'
_symmetry_space_group_name_Hall '-P 1'
_symmetry_space_group_name_H-M 'P -1'
_atom_sites_solution_hydrogens mixed
_atom_sites_solution_primary iterative
_atom_sites_solution_secondary difmap
_audit_creation_method SHELXL-2014/7
_cell_angle_alpha 79.451(5)
_cell_angle_beta 84.068(6)
_cell_angle_gamma 70.419(5)
_cell_formula_units_Z 4
_cell_length_a 14.7729(16)
_cell_length_b 17.2564(15)
_cell_length_c 17.9954(16)
_cell_measurement_reflns_used 43813
_cell_measurement_temperature 150(2)
_cell_measurement_theta_max 25.681
_cell_measurement_theta_min 1.573
_cell_volume 4244.8(7)
_computing_cell_refinement 'HKL3000 (Otwinowski & Minor, 1997)'
_computing_data_collection 'Nonius Collect (Nonius, 1998)'
_computing_data_reduction 'HKL3000 (Otwinowski & Minor, 1997)'
_computing_publication_material 'local programs'
_computing_structure_refinement 'SHELXL-2014/7 (Sheldrick, 2014)'
_computing_structure_solution 'SHELXT (Sheldrick)'
_diffrn_ambient_temperature 150(2)
_diffrn_measured_fraction_theta_full 0.998
_diffrn_measured_fraction_theta_max 0.998
_diffrn_measurement_device_type 'Nonius KappaCCD'
_diffrn_measurement_method '\w and \f'
_diffrn_radiation_type MoK\a
_diffrn_radiation_wavelength 0.71073
_diffrn_reflns_av_R_equivalents 0.040
_diffrn_reflns_av_unetI/netI 0.0846
_diffrn_reflns_laue_measured_fraction_max 0.998
_diffrn_reflns_limit_h_max 19
_diffrn_reflns_limit_h_min 0
_diffrn_reflns_limit_k_max 22
_diffrn_reflns_limit_k_min -21
_diffrn_reflns_limit_l_max 23
_diffrn_reflns_limit_l_min -23
_diffrn_reflns_number 43813
_diffrn_reflns_point_group_measured_fraction_full 0.998
_diffrn_reflns_point_group_measured_fraction_max 0.998
_diffrn_reflns_theta_full 25.242
_diffrn_reflns_theta_max 25.681
_diffrn_reflns_theta_min 1.573
_diffrn_source 'fine focus tube'
_exptl_absorpt_coefficient_mu 0.953
_exptl_absorpt_correction_T_max 0.867
_exptl_absorpt_correction_T_min 0.121
_exptl_absorpt_correction_type multi-scan
_exptl_absorpt_process_details 'SCALEPACK (Otwinowski & Minor, 1997)'
_exptl_crystal_colour violet
_exptl_crystal_density_diffrn 1.306
_exptl_crystal_description plate
_exptl_crystal_F_000 1768
_exptl_crystal_size_max 0.520
_exptl_crystal_size_mid 0.480
_exptl_crystal_size_min 0.150
_refine_diff_density_max 1.364
_refine_diff_density_min -0.607
_refine_diff_density_rms 0.084
_refine_ls_extinction_method none
_refine_ls_goodness_of_fit_ref 0.961
_refine_ls_hydrogen_treatment mixed
_refine_ls_matrix_type full
_refine_ls_number_parameters 1027
_refine_ls_number_reflns 16054
_refine_ls_number_restraints 0
_refine_ls_restrained_S_all 0.961
_refine_ls_R_factor_all 0.1124
_refine_ls_R_factor_gt 0.0585
_refine_ls_shift/su_max 0.001
_refine_ls_shift/su_mean 0.000
_refine_ls_structure_factor_coef Fsqd
_refine_ls_weighting_details 'w=1/[\s^2^(Fo^2^)+(0.0872P)^2^] where P=(Fo^2^+2Fc^2^)/3'
_refine_ls_weighting_scheme calc
_refine_ls_wR_factor_gt 0.1464
_refine_ls_wR_factor_ref 0.1677
_reflns_Friedel_coverage 0.000
_reflns_number_gt 8817
_reflns_number_total 16054
_reflns_threshold_expression 'I > 2\s(I)'
_cod_data_source_file ja5b03092_si_002.cif
_cod_data_source_block 2-Ph
_cod_database_code 4123781
_shelx_shelxl_version_number 2014/7
_shelx_space_group_comment
;
The symmetry employed for this shelxl refinement is uniquely defined
by the following loop, which should always be used as a source of
symmetry information in preference to the above space-group names.
They are only intended as comments.
;
_shelx_estimated_absorpt_t_min 0.637
_shelx_estimated_absorpt_t_max 0.870

loop_
_space_group_symop_operation_xyz
'x, y, z'
'-x, -y, -z'

loop_
_atom_site_label
_atom_site_type_symbol
_atom_site_fract_x
_atom_site_fract_y
_atom_site_fract_z
_atom_site_U_iso_or_equiv
_atom_site_adp_type
_atom_site_occupancy
_atom_site_site_symmetry_order
_atom_site_calc_flag
_atom_site_refinement_flags_posn
_atom_site_refinement_flags_adp
Ni11 Ni 0.62588(4) 0.56384(3) 0.64858(3) 0.03072(15) Uani 1 1 d . .
Ni12 Ni 0.54085(4) 0.45466(3) 0.71098(3) 0.03100(15) Uani 1 1 d . .
Ni22 Ni 0.87032(4) -0.04711(3) 0.84897(3) 0.03186(15) Uani 1 1 d . .
Ni24 Ni 0.96342(4) 0.05224(3) 0.79015(3) 0.03169(15) Uani 1 1 d . .
Si1 Si 0.56669(8) 0.54824(7) 0.76917(6) 0.0328(3) Uani 1 1 d . .
Si2 Si 0.93630(8) -0.03867(7) 0.72978(6) 0.0330(3) Uani 1 1 d . .
N11 N 0.6998(2) 0.6290(2) 0.58156(17) 0.0331(8) Uani 1 1 d . .
N12 N 0.4939(2) 0.35889(19) 0.73775(16) 0.0296(8) Uani 1 1 d . .
N21 N 1.0114(2) 0.14524(19) 0.75953(17) 0.0288(8) Uani 1 1 d . .
N22 N 0.7982(2) -0.1116(2) 0.91440(17) 0.0344(8) Uani 1 1 d . .
N111 N 0.6365(2) 0.51387(19) 0.55868(17) 0.0303(8) Uani 1 1 d . .
N117 N 0.5652(2) 0.41670(18) 0.61392(16) 0.0270(7) Uani 1 1 d . .
N211 N 0.9380(2) 0.09335(19) 0.88341(17) 0.0300(8) Uani 1 1 d . .
N217 N 0.8660(2) -0.00237(19) 0.93901(17) 0.0295(8) Uani 1 1 d . .
C12 C 0.7159(3) 0.6129(2) 0.5123(2) 0.0340(10) Uani 1 1 d . .
C13 C 0.6812(3) 0.5487(2) 0.4969(2) 0.0301(9) Uani 1 1 d . .
C18 C 0.4978(3) 0.3174(2) 0.6843(2) 0.0322(10) Uani 1 1 d . .
C27 C 1.0075(3) 0.1889(2) 0.8130(2) 0.0312(9) Uani 1 1 d . .
C28 C 0.7858(3) -0.1002(2) 0.9851(2) 0.0331(10) Uani 1 1 d . .
C112 C 0.6916(3) 0.5224(3) 0.4275(2) 0.0376(11) Uani 1 1 d . .
H112 H 0.7228 0.5474 0.3859 0.045 Uiso 1 1 calc R U
C113 C 0.6566(3) 0.4595(2) 0.4182(2) 0.0378(11) Uani 1 1 d . .
H113 H 0.6605 0.4434 0.3699 0.045 Uiso 1 1 calc R U
C114 C 0.6156(3) 0.4200(2) 0.4811(2) 0.0285(9) Uani 1 1 d . .
C115 C 0.5823(3) 0.3525(2) 0.4793(2) 0.0348(10) Uani 1 1 d . .
H115 H 0.5860 0.3315 0.4334 0.042 Uiso 1 1 calc R U
C116 C 0.5443(3) 0.3173(2) 0.5454(2) 0.0336(10) Uani 1 1 d . .
H116 H 0.5237 0.2707 0.5454 0.040 Uiso 1 1 calc R U
C117 C 0.5364(3) 0.3500(2) 0.6109(2) 0.0278(9) Uani 1 1 d . .
C118 C 0.6061(3) 0.4500(2) 0.5513(2) 0.0269(9) Uani 1 1 d . .
C121 C 0.7319(3) 0.6898(2) 0.6056(2) 0.0318(9) Uani 1 1 d . .
C122 C 0.6743(3) 0.7746(3) 0.5947(2) 0.0403(11) Uani 1 1 d . .
C123 C 0.7061(3) 0.8300(3) 0.6236(2) 0.0431(11) Uani 1 1 d . .
H123 H 0.6691 0.8874 0.6166 0.052 Uiso 1 1 calc R U
C124 C 0.7892(3) 0.8041(3) 0.6617(2) 0.0439(11) Uani 1 1 d . .
H124 H 0.8088 0.8432 0.6814 0.053 Uiso 1 1 calc R U
C125 C 0.8444(3) 0.7214(3) 0.6713(2) 0.0433(11) Uani 1 1 d . .
H125 H 0.9020 0.7041 0.6978 0.052 Uiso 1 1 calc R U
C126 C 0.8182(3) 0.6627(3) 0.6437(2) 0.0349(10) Uani 1 1 d . .
C127 C 0.7682(3) 0.6558(3) 0.4517(2) 0.0495(12) Uani 1 1 d . .
H12A H 0.7224 0.6939 0.4150 0.074 Uiso 1 1 calc R U
H12B H 0.8173 0.6141 0.4259 0.074 Uiso 1 1 calc R U
H12C H 0.7990 0.6873 0.4745 0.074 Uiso 1 1 calc R U
C131 C 0.4631(3) 0.3319(2) 0.8143(2) 0.0309(9) Uani 1 1 d . .
C132 C 0.5341(3) 0.2801(3) 0.8643(2) 0.0402(11) Uani 1 1 d . .
C133 C 0.5049(3) 0.2579(3) 0.9397(2) 0.0477(12) Uani 1 1 d . .
H133 H 0.5515 0.2226 0.9743 0.057 Uiso 1 1 calc R U
C134 C 0.4108(3) 0.2859(3) 0.9641(2) 0.0502(12) Uani 1 1 d . .
H134 H 0.3919 0.2706 1.0153 0.060 Uiso 1 1 calc R U
C135 C 0.3437(3) 0.3367(3) 0.9136(2) 0.0536(13) Uani 1 1 d . .
H135 H 0.2783 0.3560 0.9309 0.064 Uiso 1 1 calc R U
C136 C 0.3676(3) 0.3608(3) 0.8385(2) 0.0397(11) Uani 1 1 d . .
C137 C 0.4689(3) 0.2410(3) 0.6930(2) 0.0474(12) Uani 1 1 d . .
H13A H 0.4509 0.2254 0.7462 0.071 Uiso 1 1 calc R U
H13B H 0.5229 0.1952 0.6767 0.071 Uiso 1 1 calc R U
H13C H 0.4139 0.2521 0.6619 0.071 Uiso 1 1 calc R U
C141 C 0.5784(4) 0.8669(5) 0.4873(4) 0.113(3) Uani 1 1 d . .
H14A H 0.5236 0.8737 0.4574 0.170 Uiso 1 1 calc R U
H14B H 0.6382 0.8493 0.4565 0.170 Uiso 1 1 calc R U
H14C H 0.5716 0.9201 0.5031 0.170 Uiso 1 1 calc R U
C142 C 0.5809(3) 0.8040(3) 0.5540(3) 0.0577(14) Uani 1 1 d . .
H142 H 0.5739 0.7546 0.5367 0.069 Uiso 1 1 calc R U
C143 C 0.4967(4) 0.8358(7) 0.6064(4) 0.188(5) Uani 1 1 d . .
H14D H 0.5020 0.8838 0.6253 0.282 Uiso 1 1 calc R U
H14E H 0.4956 0.7917 0.6490 0.282 Uiso 1 1 calc R U
H14F H 0.4373 0.8527 0.5792 0.282 Uiso 1 1 calc R U
C144 C 0.9314(4) 0.5422(3) 0.7278(3) 0.0686(16) Uani 1 1 d . .
H14G H 0.9614 0.4815 0.7344 0.103 Uiso 1 1 calc R U
H14H H 0.8848 0.5572 0.7700 0.103 Uiso 1 1 calc R U
H14I H 0.9811 0.5684 0.7269 0.103 Uiso 1 1 calc R U
C145 C 0.8799(3) 0.5724(3) 0.6533(2) 0.0448(11) Uani 1 1 d . .
H145 H 0.8372 0.5383 0.6523 0.054 Uiso 1 1 calc R U
C146 C 0.9548(4) 0.5553(4) 0.5892(3) 0.100(2) Uani 1 1 d . .
H14J H 0.9247 0.5821 0.5409 0.149 Uiso 1 1 calc R U
H14K H 0.9822 0.4950 0.5896 0.149 Uiso 1 1 calc R U
H14L H 1.0059 0.5776 0.5954 0.149 Uiso 1 1 calc R U
C151 C 0.7044(4) 0.2626(4) 0.8924(4) 0.087(2) Uani 1 1 d . .
H15A H 0.6801 0.3197 0.9036 0.130 Uiso 1 1 calc R U
H15B H 0.7695 0.2518 0.8692 0.130 Uiso 1 1 calc R U
H15C H 0.7059 0.2233 0.9395 0.130 Uiso 1 1 calc R U
C152 C 0.6397(3) 0.2519(3) 0.8389(3) 0.0602(16) Uani 1 1 d . .
H152 H 0.6473 0.2857 0.7887 0.072 Uiso 1 1 calc R U
C153 C 0.6728(4) 0.1603(4) 0.8289(4) 0.111(3) Uani 1 1 d . .
H15D H 0.6525 0.1275 0.8739 0.167 Uiso 1 1 calc R U
H15E H 0.7431 0.1399 0.8222 0.167 Uiso 1 1 calc R U
H15F H 0.6441 0.1547 0.7843 0.167 Uiso 1 1 calc R U
C154 C 0.2366(5) 0.4993(4) 0.8112(4) 0.102(2) Uani 1 1 d . .
H15G H 0.2014 0.4895 0.8593 0.153 Uiso 1 1 calc R U
H15H H 0.1911 0.5351 0.7733 0.153 Uiso 1 1 calc R U
H15I H 0.2827 0.5268 0.8183 0.153 Uiso 1 1 calc R U
C155 C 0.2897(3) 0.4172(3) 0.7847(3) 0.0534(13) Uani 1 1 d . .
H155 H 0.3227 0.4298 0.7348 0.064 Uiso 1 1 calc R U
C156 C 0.2201(4) 0.3751(4) 0.7714(3) 0.0737(17) Uani 1 1 d . .
H15J H 0.1852 0.3629 0.8191 0.110 Uiso 1 1 calc R U
H15K H 0.2554 0.3230 0.7523 0.110 Uiso 1 1 calc R U
H15L H 0.1742 0.4118 0.7341 0.110 Uiso 1 1 calc R U
C161 C 0.6563(3) 0.5088(3) 0.8465(2) 0.0396(11) Uani 1 1 d . .
C162 C 0.7487(4) 0.4658(4) 0.8348(3) 0.081(2) Uani 1 1 d . .
H162 H 0.7705 0.4544 0.7852 0.097 Uiso 1 1 calc R U
C163 C 0.8150(4) 0.4365(4) 0.8913(3) 0.092(2) Uani 1 1 d . .
H163 H 0.8794 0.4049 0.8790 0.110 Uiso 1 1 calc R U
C164 C 0.7923(5) 0.4506(4) 0.9593(4) 0.092(2) Uani 1 1 d . .
H164 H 0.8367 0.4261 0.9983 0.110 Uiso 1 1 calc R U
C165 C 0.7030(5) 0.5016(4) 0.9732(3) 0.092(2) Uani 1 1 d . .
H165 H 0.6863 0.5193 1.0212 0.111 Uiso 1 1 calc R U
C166 C 0.6345(4) 0.5288(3) 0.9175(3) 0.0752(18) Uani 1 1 d . .
H166 H 0.5709 0.5621 0.9297 0.090 Uiso 1 1 calc R U
C171 C 0.4661(3) 0.6335(3) 0.8071(2) 0.0364(10) Uani 1 1 d . .
C172 C 0.4021(4) 0.6138(4) 0.8635(3) 0.0846(19) Uani 1 1 d . .
H172 H 0.4032 0.5576 0.8762 0.102 Uiso 1 1 calc R U
C173 C 0.3354(4) 0.6744(4) 0.9025(3) 0.089(2) Uani 1 1 d . .
H173 H 0.2921 0.6598 0.9409 0.107 Uiso 1 1 calc R U
C174 C 0.3351(4) 0.7551(3) 0.8832(3) 0.0769(18) Uani 1 1 d . .
H174 H 0.2894 0.7969 0.9079 0.092 Uiso 1 1 calc R U
C175 C 0.3954(4) 0.7765(3) 0.8321(3) 0.0660(15) Uani 1 1 d . .
H175 H 0.3940 0.8329 0.8209 0.079 Uiso 1 1 calc R U
C176 C 0.4620(3) 0.7167(3) 0.7939(3) 0.0608(14) Uani 1 1 d . .
H176 H 0.5060 0.7333 0.7575 0.073 Uiso 1 1 calc R U
C211 C 0.9695(3) 0.1601(2) 0.8853(2) 0.0315(10) Uani 1 1 d . .
C212 C 0.9622(3) 0.1930(2) 0.9516(2) 0.0357(10) Uani 1 1 d . .
H212 H 0.9833 0.2392 0.9518 0.043 Uiso 1 1 calc R U
C213 C 0.9236(3) 0.1575(2) 1.0176(2) 0.0361(10) Uani 1 1 d . .
H213 H 0.9199 0.1786 1.0634 0.043 Uiso 1 1 calc R U
C214 C 0.8902(3) 0.0908(2) 1.0166(2) 0.0307(10) Uani 1 1 d . .
C215 C 0.8501(3) 0.0500(2) 1.0804(2) 0.0356(10) Uani 1 1 d . .
H215 H 0.8470 0.0655 1.1288 0.043 Uiso 1 1 calc R U
C216 C 0.8155(3) -0.0128(2) 1.0711(2) 0.0347(10) Uani 1 1 d . .
H216 H 0.7865 -0.0392 1.1132 0.042 Uiso 1 1 calc R U
C217 C 0.8227(3) -0.0376(2) 1.0009(2) 0.0304(9) Uani 1 1 d . .
C218 C 0.8978(3) 0.0604(2) 0.9462(2) 0.0295(9) Uani 1 1 d . .
C221 C 1.0401(3) 0.1694(2) 0.6826(2) 0.0299(9) Uani 1 1 d . .
C222 C 0.9725(3) 0.2309(2) 0.6359(2) 0.0363(10) Uani 1 1 d . .
C223 C 1.0005(3) 0.2479(3) 0.5599(2) 0.0443(12) Uani 1 1 d . .
H223 H 0.9565 0.2900 0.5272 0.053 Uiso 1 1 calc R U
C224 C 1.0887(3) 0.2061(3) 0.5312(2) 0.0475(12) Uani 1 1 d . .
H224 H 1.1055 0.2192 0.4791 0.057 Uiso 1 1 calc R U
C225 C 1.1538(3) 0.1445(3) 0.5780(2) 0.0490(12) Uani 1 1 d . .
H225 H 1.2149 0.1147 0.5576 0.059 Uiso 1 1 calc R U
C226 C 1.1308(3) 0.1261(3) 0.6542(2) 0.0385(10) Uani 1 1 d . .
C227 C 1.0390(3) 0.2645(3) 0.7997(2) 0.0482(12) Uani 1 1 d . .
H22A H 1.0805 0.2641 0.7536 0.072 Uiso 1 1 calc R U
H22B H 1.0747 0.2641 0.8429 0.072 Uiso 1 1 calc R U
H22C H 0.9824 0.3147 0.7941 0.072 Uiso 1 1 calc R U
C231 C 0.7629(3) -0.1703(3) 0.8897(2) 0.0330(10) Uani 1 1 d . .
C232 C 0.8172(3) -0.2545(3) 0.8981(2) 0.0345(10) Uani 1 1 d . .
C233 C 0.7815(3) -0.3091(3) 0.8720(2) 0.0401(11) Uani 1 1 d . .
H233 H 0.8171 -0.3669 0.8784 0.048 Uiso 1 1 calc R U
C234 C 0.6948(3) -0.2806(3) 0.8370(2) 0.0409(11) Uani 1 1 d . .
H234 H 0.6710 -0.3184 0.8193 0.049 Uiso 1 1 calc R U
C235 C 0.6434(3) -0.1969(3) 0.8280(2) 0.0386(10) Uani 1 1 d . .
H235 H 0.5840 -0.1778 0.8037 0.046 Uiso 1 1 calc R U
C236 C 0.6747(3) -0.1398(3) 0.8530(2) 0.0375(10) Uani 1 1 d . .
C237 C 0.7382(3) -0.1467(3) 1.0458(2) 0.0438(11) Uani 1 1 d . .
H23A H 0.7051 -0.1764 1.0227 0.066 Uiso 1 1 calc R U
H23B H 0.6915 -0.1075 1.0752 0.066 Uiso 1 1 calc R U
H23C H 0.7868 -0.1869 1.0791 0.066 Uiso 1 1 calc R U
C241 C 0.7990(3) 0.2457(3) 0.6357(3) 0.0690(16) Uani 1 1 d . .
H24A H 0.8009 0.2566 0.5802 0.104 Uiso 1 1 calc R U
H24B H 0.7345 0.2750 0.6553 0.104 Uiso 1 1 calc R U
H24C H 0.8143 0.1857 0.6531 0.104 Uiso 1 1 calc R U
C242 C 0.8716(3) 0.2760(3) 0.6640(3) 0.0478(12) Uani 1 1 d . .
H242 H 0.8692 0.2628 0.7205 0.057 Uiso 1 1 calc R U
C243 C 0.8432(4) 0.3696(3) 0.6427(4) 0.088(2) Uani 1 1 d . .
H24D H 0.8879 0.3898 0.6640 0.133 Uiso 1 1 calc R U
H24E H 0.7778 0.3952 0.6627 0.133 Uiso 1 1 calc R U
H24F H 0.8457 0.3844 0.5874 0.133 Uiso 1 1 calc R U
C244 C 1.2578(4) -0.0157(4) 0.6698(3) 0.096(2) Uani 1 1 d . .
H24G H 1.2122 -0.0336 0.6470 0.143 Uiso 1 1 calc R U
H24H H 1.2925 -0.0607 0.7085 0.143 Uiso 1 1 calc R U
H24I H 1.3037 -0.0021 0.6306 0.143 Uiso 1 1 calc R U
C245 C 1.2037(3) 0.0603(3) 0.7057(2) 0.0514(14) Uani 1 1 d . .
H245 H 1.1682 0.0422 0.7523 0.062 Uiso 1 1 calc R U
C246 C 1.2738(4) 0.0978(4) 0.7293(3) 0.084(2) Uani 1 1 d . .
H24J H 1.3101 0.1155 0.6845 0.127 Uiso 1 1 calc R U
H24K H 1.3185 0.0560 0.7647 0.127 Uiso 1 1 calc R U
H24L H 1.2381 0.1460 0.7540 0.127 Uiso 1 1 calc R U
C252 C 0.9163(3) -0.2863(3) 0.9308(2) 0.0432(11) Uani 1 1 d . .
H252 H 0.9254 -0.2394 0.9511 0.052 Uiso 1 1 calc R U
C253 C 0.9244(3) -0.3568(3) 0.9959(3) 0.0668(16) Uani 1 1 d . .
H25A H 0.8699 -0.3405 1.0322 0.100 Uiso 1 1 calc R U
H25B H 0.9846 -0.3693 1.0210 0.100 Uiso 1 1 calc R U
H25C H 0.9238 -0.4063 0.9768 0.100 Uiso 1 1 calc R U
C254 C 0.5524(4) -0.0250(4) 0.9117(3) 0.0784(19) Uani 1 1 d . .
H25D H 0.5088 -0.0582 0.9212 0.118 Uiso 1 1 calc R U
H25E H 0.5148 0.0343 0.9030 0.118 Uiso 1 1 calc R U
H25F H 0.5917 -0.0370 0.9557 0.118 Uiso 1 1 calc R U
C255 C 0.6174(3) -0.0472(3) 0.8424(2) 0.0466(12) Uani 1 1 d . .
H255 H 0.6641 -0.0155 0.8359 0.056 Uiso 1 1 calc R U
C256 C 0.5575(3) -0.0196(3) 0.7726(3) 0.0578(14) Uani 1 1 d . .
H25G H 0.5981 -0.0391 0.7287 0.087 Uiso 1 1 calc R U
H25H H 0.5309 0.0414 0.7631 0.087 Uiso 1 1 calc R U
H25I H 0.5048 -0.0432 0.7809 0.087 Uiso 1 1 calc R U
C25` C 0.9952(3) -0.3108(4) 0.8695(3) 0.0670(16) Uani 1 1 d . .
H25J H 1.0581 -0.3226 0.8902 0.101 Uiso 1 1 calc R U
H25K H 0.9856 -0.2650 0.8268 0.101 Uiso 1 1 calc R U
H25L H 0.9927 -0.3606 0.8521 0.101 Uiso 1 1 calc R U
C261 C 0.8579(3) 0.0102(3) 0.6471(2) 0.0409(11) Uani 1 1 d . .
C262 C 0.7589(4) 0.0305(3) 0.6538(3) 0.0548(13) Uani 1 1 d . .
H262 H 0.7297 0.0170 0.7017 0.066 Uiso 1 1 calc R U
C263 C 0.7000(4) 0.0702(4) 0.5923(4) 0.0722(17) Uani 1 1 d . .
H263 H 0.6322 0.0829 0.5984 0.087 Uiso 1 1 calc R U
C264 C 0.7421(5) 0.0901(4) 0.5240(4) 0.095(2) Uani 1 1 d . .
H264 H 0.7031 0.1165 0.4818 0.114 Uiso 1 1 calc R U
C265 C 0.8395(5) 0.0729(4) 0.5148(3) 0.106(3) Uani 1 1 d . .
H265 H 0.8675 0.0878 0.4667 0.127 Uiso 1 1 calc R U
C266 C 0.8981(4) 0.0335(4) 0.5759(3) 0.0749(19) Uani 1 1 d . .
H266 H 0.9657 0.0223 0.5692 0.090 Uiso 1 1 calc R U
C271 C 1.0346(3) -0.1326(2) 0.7016(2) 0.0345(10) Uani 1 1 d . .
C272 C 1.1184(4) -0.1650(4) 0.7419(3) 0.087(2) Uani 1 1 d . .
H272 H 1.1254 -0.1381 0.7814 0.105 Uiso 1 1 calc R U
C273 C 1.1924(5) -0.2360(4) 0.7256(4) 0.111(3) Uani 1 1 d . .
H273 H 1.2496 -0.2579 0.7530 0.133 Uiso 1 1 calc R U
C274 C 1.1779(5) -0.2741(4) 0.6657(4) 0.102(2) Uani 1 1 d . .
H274 H 1.2274 -0.3213 0.6513 0.122 Uiso 1 1 calc R U
C275 C 1.1006(4) -0.2459(4) 0.6319(4) 0.084(2) Uani 1 1 d . .
H275 H 1.0919 -0.2736 0.5935 0.101 Uiso 1 1 calc R U
C276 C 1.0268(4) -0.1749(3) 0.6490(3) 0.0619(15) Uani 1 1 d . .
H276 H 0.9693 -0.1562 0.6222 0.074 Uiso 1 1 calc R U
H11 H 0.620(2) 0.603(2) 0.718(2) 0.037(11) Uiso 1 1 d . .
H22 H 0.868(3) -0.084(3) 0.775(2) 0.064(14) Uiso 1 1 d . .
H2 H 0.508(3) 0.480(3) 0.789(2) 0.058(13) Uiso 1 1 d . .
H3 H 0.996(4) 0.023(4) 0.716(3) 0.12(2) Uiso 1 1 d . .

loop_
_atom_site_aniso_label
_atom_site_aniso_U_11
_atom_site_aniso_U_22
_atom_site_aniso_U_33
_atom_site_aniso_U_23
_atom_site_aniso_U_13
_atom_site_aniso_U_12
Ni11 0.0373(3) 0.0336(3) 0.0239(3) -0.0093(2) 0.0055(2) -0.0145(2)
Ni12 0.0412(3) 0.0264(3) 0.0263(3) -0.0090(2) 0.0017(2) -0.0106(2)
Ni22 0.0349(3) 0.0395(3) 0.0263(3) -0.0140(2) 0.0069(2) -0.0166(3)
Ni24 0.0414(3) 0.0287(3) 0.0285(3) -0.0125(2) 0.0059(2) -0.0140(2)
Si1 0.0405(7) 0.0327(6) 0.0274(6) -0.0127(5) 0.0055(5) -0.0128(5)
Si2 0.0379(7) 0.0347(7) 0.0292(6) -0.0153(5) 0.0089(5) -0.0131(5)
N11 0.037(2) 0.0320(19) 0.0297(18) -0.0109(15) 0.0067(15) -0.0098(16)
N12 0.0350(19) 0.0275(18) 0.0244(17) -0.0058(14) -0.0026(15) -0.0065(15)
N21 0.0292(18) 0.0263(18) 0.0283(18) -0.0053(14) 0.0017(14) -0.0061(14)
N22 0.034(2) 0.040(2) 0.0327(19) -0.0140(16) 0.0030(15) -0.0144(16)
N111 0.0318(19) 0.0293(19) 0.0262(18) -0.0065(14) 0.0008(15) -0.0047(15)
N117 0.0269(18) 0.0247(18) 0.0263(17) -0.0054(14) 0.0002(14) -0.0041(14)
N211 0.0290(19) 0.0291(19) 0.0333(19) -0.0106(15) 0.0041(15) -0.0100(15)
N217 0.0287(19) 0.0306(19) 0.0292(18) -0.0108(14) 0.0046(15) -0.0081(15)
C12 0.036(2) 0.029(2) 0.034(2) -0.0095(18) 0.0101(19) -0.0081(19)
C13 0.035(2) 0.025(2) 0.025(2) -0.0043(16) 0.0051(18) -0.0049(18)
C18 0.035(2) 0.026(2) 0.034(2) -0.0069(18) -0.0058(19) -0.0065(18)
C27 0.028(2) 0.028(2) 0.037(2) -0.0102(18) -0.0057(19) -0.0051(18)
C28 0.034(2) 0.034(2) 0.028(2) -0.0088(18) 0.0034(18) -0.0051(19)
C112 0.048(3) 0.035(2) 0.026(2) -0.0110(18) 0.0085(19) -0.008(2)
C113 0.051(3) 0.031(2) 0.028(2) -0.0102(18) 0.002(2) -0.007(2)
C114 0.032(2) 0.023(2) 0.026(2) -0.0082(16) -0.0005(17) -0.0003(17)
C115 0.036(2) 0.034(2) 0.030(2) -0.0141(18) 0.0026(19) -0.0034(19)
C116 0.034(2) 0.032(2) 0.036(2) -0.0112(18) -0.0023(19) -0.0093(19)
C117 0.025(2) 0.024(2) 0.031(2) -0.0085(17) -0.0020(17) -0.0012(17)
C118 0.027(2) 0.020(2) 0.028(2) -0.0062(16) -0.0012(17) 0.0000(17)
C121 0.040(3) 0.035(2) 0.026(2) -0.0082(17) 0.0094(18) -0.021(2)
C122 0.035(3) 0.040(3) 0.049(3) -0.019(2) 0.013(2) -0.016(2)
C123 0.045(3) 0.031(2) 0.058(3) -0.021(2) 0.017(2) -0.017(2)
C124 0.063(3) 0.039(3) 0.040(2) -0.016(2) 0.010(2) -0.029(2)
C125 0.055(3) 0.057(3) 0.029(2) -0.008(2) -0.001(2) -0.032(3)
C126 0.042(3) 0.038(2) 0.027(2) -0.0054(18) 0.0079(19) -0.018(2)
C127 0.071(3) 0.046(3) 0.041(3) -0.017(2) 0.019(2) -0.032(3)
C131 0.038(2) 0.028(2) 0.029(2) -0.0072(17) -0.0001(19) -0.0126(19)
C132 0.040(3) 0.038(3) 0.036(2) 0.000(2) -0.002(2) -0.006(2)
C133 0.056(3) 0.047(3) 0.034(2) 0.002(2) -0.006(2) -0.012(2)
C134 0.059(3) 0.061(3) 0.030(2) 0.001(2) 0.004(2) -0.025(3)
C135 0.040(3) 0.069(4) 0.049(3) -0.003(3) 0.011(2) -0.020(3)
C136 0.040(3) 0.046(3) 0.033(2) -0.001(2) -0.001(2) -0.016(2)
C137 0.062(3) 0.047(3) 0.042(3) -0.007(2) 0.000(2) -0.030(2)
C141 0.076(5) 0.175(8) 0.090(5) 0.014(5) -0.036(4) -0.053(5)
C142 0.036(3) 0.040(3) 0.101(4) -0.031(3) -0.004(3) -0.006(2)
C143 0.034(4) 0.357(15) 0.113(7) -0.014(8) 0.021(4) -0.005(6)
C144 0.080(4) 0.056(3) 0.060(3) 0.000(3) -0.018(3) -0.009(3)
C145 0.050(3) 0.042(3) 0.042(3) -0.005(2) -0.009(2) -0.014(2)
C146 0.107(5) 0.071(4) 0.070(4) 0.000(3) 0.024(4) 0.023(4)
C151 0.047(3) 0.074(4) 0.133(6) -0.019(4) -0.004(4) -0.011(3)
C152 0.048(3) 0.069(4) 0.036(3) 0.005(2) 0.003(2) 0.010(3)
C153 0.068(4) 0.117(6) 0.145(6) -0.086(5) -0.018(4) 0.013(4)
C154 0.098(5) 0.057(4) 0.136(6) -0.008(4) -0.053(5) 0.005(4)
C155 0.035(3) 0.077(4) 0.039(3) 0.005(2) 0.005(2) -0.016(3)
C156 0.058(3) 0.108(5) 0.059(3) -0.016(3) -0.016(3) -0.027(3)
C161 0.045(3) 0.038(3) 0.034(2) -0.0115(19) 0.004(2) -0.010(2)
C162 0.047(3) 0.113(5) 0.061(4) -0.007(3) -0.006(3) 0.000(3)
C163 0.059(4) 0.127(6) 0.065(4) -0.007(4) -0.003(3) -0.002(4)
C164 0.068(4) 0.106(6) 0.073(5) 0.001(4) -0.020(4) 0.005(4)
C165 0.126(6) 0.096(5) 0.051(4) -0.007(3) -0.028(4) -0.027(5)
C166 0.078(4) 0.077(4) 0.050(3) -0.013(3) -0.016(3) 0.007(3)
C171 0.034(2) 0.033(2) 0.042(2) -0.0073(19) 0.005(2) -0.0110(19)
C172 0.093(5) 0.056(4) 0.094(5) -0.019(3) 0.036(4) -0.018(3)
C173 0.087(5) 0.072(5) 0.103(5) -0.041(4) 0.047(4) -0.019(4)
C174 0.086(5) 0.045(3) 0.090(4) -0.027(3) 0.021(4) -0.008(3)
C175 0.063(4) 0.048(3) 0.089(4) -0.036(3) 0.007(3) -0.011(3)
C176 0.048(3) 0.050(3) 0.088(4) -0.025(3) 0.002(3) -0.015(3)
C211 0.026(2) 0.031(2) 0.036(2) -0.0107(18) -0.0028(18) -0.0050(18)
C212 0.040(3) 0.029(2) 0.041(2) -0.0133(19) -0.005(2) -0.0097(19)
C213 0.045(3) 0.030(2) 0.033(2) -0.0126(18) -0.007(2) -0.005(2)
C214 0.028(2) 0.027(2) 0.030(2) -0.0111(17) -0.0037(18) 0.0039(18)
C215 0.042(3) 0.030(2) 0.030(2) -0.0093(18) -0.0043(19) -0.001(2)
C216 0.040(3) 0.032(2) 0.028(2) -0.0073(18) 0.0035(19) -0.007(2)
C217 0.033(2) 0.027(2) 0.029(2) -0.0083(17) -0.0001(18) -0.0049(18)
C218 0.024(2) 0.026(2) 0.034(2) -0.0123(17) -0.0020(18) 0.0021(17)
C221 0.036(2) 0.026(2) 0.030(2) -0.0022(17) -0.0010(19) -0.0144(18)
C222 0.041(3) 0.031(2) 0.036(2) -0.0024(19) -0.005(2) -0.012(2)
C223 0.048(3) 0.043(3) 0.039(3) 0.009(2) -0.017(2) -0.014(2)
C224 0.058(3) 0.057(3) 0.029(2) 0.009(2) -0.002(2) -0.028(3)
C225 0.037(3) 0.064(3) 0.039(3) -0.003(2) 0.010(2) -0.014(2)
C226 0.036(3) 0.041(3) 0.036(2) -0.0026(19) 0.003(2) -0.013(2)
C227 0.065(3) 0.043(3) 0.048(3) -0.008(2) -0.006(2) -0.030(2)
C231 0.033(2) 0.040(3) 0.031(2) -0.0156(18) 0.0130(18) -0.017(2)
C232 0.034(2) 0.043(3) 0.032(2) -0.0098(19) 0.0024(18) -0.018(2)
C233 0.042(3) 0.038(3) 0.045(3) -0.011(2) 0.007(2) -0.018(2)
C234 0.047(3) 0.054(3) 0.034(2) -0.008(2) 0.002(2) -0.033(2)
C235 0.034(2) 0.049(3) 0.034(2) -0.006(2) 0.0038(19) -0.016(2)
C236 0.032(2) 0.049(3) 0.035(2) -0.013(2) 0.0077(19) -0.018(2)
C237 0.052(3) 0.046(3) 0.037(2) -0.011(2) 0.008(2) -0.021(2)
C241 0.040(3) 0.045(3) 0.121(5) -0.028(3) 0.007(3) -0.009(2)
C242 0.048(3) 0.039(3) 0.046(3) -0.006(2) -0.010(2) 0.001(2)
C243 0.088(4) 0.034(3) 0.138(6) -0.025(3) -0.033(4) 0.002(3)
C244 0.094(5) 0.073(4) 0.072(4) -0.006(3) -0.006(3) 0.035(4)
C245 0.032(3) 0.067(3) 0.034(2) 0.005(2) 0.001(2) 0.005(2)
C246 0.052(4) 0.129(6) 0.059(4) 0.000(4) -0.021(3) -0.013(4)
C252 0.038(3) 0.045(3) 0.050(3) -0.012(2) -0.007(2) -0.014(2)
C253 0.045(3) 0.085(4) 0.064(3) 0.012(3) -0.016(3) -0.020(3)
C254 0.066(4) 0.084(4) 0.063(4) -0.030(3) 0.006(3) 0.012(3)
C255 0.039(3) 0.048(3) 0.048(3) -0.014(2) -0.001(2) -0.005(2)
C256 0.055(3) 0.048(3) 0.067(3) -0.007(3) -0.002(3) -0.014(3)
C25` 0.042(3) 0.091(4) 0.064(3) -0.005(3) -0.001(3) -0.020(3)
C261 0.047(3) 0.034(2) 0.039(2) -0.0151(19) 0.004(2) -0.006(2)
C262 0.055(3) 0.053(3) 0.056(3) -0.015(2) 0.002(3) -0.015(3)
C263 0.055(4) 0.071(4) 0.085(4) -0.024(3) -0.015(3) -0.003(3)
C264 0.070(5) 0.112(6) 0.079(5) -0.041(4) -0.024(4) 0.022(4)
C265 0.101(6) 0.122(6) 0.050(4) -0.002(4) 0.007(4) 0.013(5)
C266 0.057(3) 0.098(5) 0.042(3) -0.001(3) 0.008(3) 0.004(3)
C271 0.040(3) 0.035(2) 0.031(2) -0.0102(18) -0.0025(19) -0.014(2)
C272 0.083(4) 0.067(4) 0.108(5) -0.041(4) -0.026(4) 0.002(3)
C273 0.077(5) 0.079(5) 0.154(7) -0.034(5) -0.037(5) 0.020(4)
C274 0.083(5) 0.070(5) 0.138(6) -0.060(4) -0.004(5) 0.018(4)
C275 0.076(4) 0.066(4) 0.107(5) -0.060(4) -0.023(4) 0.013(3)
C276 0.056(3) 0.058(3) 0.077(4) -0.042(3) 0.000(3) -0.010(3)

loop_
_atom_type_symbol
_atom_type_description
_atom_type_scat_dispersion_real
_atom_type_scat_dispersion_imag
_atom_type_scat_source
C C 0.0033 0.0016 'International Tables Vol C Tables 4.2.6.8 and 6.1.1.4'
H H 0.0000 0.0000 'International Tables Vol C Tables 4.2.6.8 and 6.1.1.4'
N N 0.0061 0.0033 'International Tables Vol C Tables 4.2.6.8 and 6.1.1.4'
Si Si 0.0817 0.0704 'International Tables Vol C Tables 4.2.6.8 and 6.1.1.4'
Ni Ni 0.3393 1.1124 'International Tables Vol C Tables 4.2.6.8 and 6.1.1.4'

loop_
_geom_angle_atom_site_label_1
_geom_angle_atom_site_label_2
_geom_angle_atom_site_label_3
_geom_angle
N111 Ni11 N11 81.78(14)
N111 Ni11 Si1 138.15(11)
N11 Ni11 Si1 139.97(10)
N111 Ni11 Ni12 84.54(10)
N11 Ni11 Ni12 165.91(9)
Si1 Ni11 Ni12 53.61(3)
N111 Ni11 H11 178.7(14)
N11 Ni11 H11 97.1(14)
Si1 Ni11 H11 42.9(14)
Ni12 Ni11 H11 96.5(14)
N117 Ni12 N12 81.55(13)
N117 Ni12 Si1 140.19(11)
N12 Ni12 Si1 137.93(9)
N117 Ni12 Ni11 85.54(10)
N12 Ni12 Ni11 166.24(9)
Si1 Ni12 Ni11 54.66(3)
N117 Ni12 H2 171.4(16)
N12 Ni12 H2 91.4(17)
Si1 Ni12 H2 47.5(17)
Ni11 Ni12 H2 101.9(17)
N217 Ni22 N22 82.05(14)
N217 Ni22 Si2 139.11(11)
N22 Ni22 Si2 138.65(10)
N217 Ni22 Ni24 84.88(10)
N22 Ni22 Ni24 166.93(10)
Si2 Ni22 Ni24 54.41(3)
N217 Ni22 H22 176.6(16)
N22 Ni22 H22 95.4(16)
Si2 Ni22 H22 43.7(16)
Ni24 Ni22 H22 97.7(16)
N211 Ni24 N21 82.47(14)
N211 Ni24 Si2 142.39(11)
N21 Ni24 Si2 134.45(10)
N211 Ni24 Ni22 86.50(10)
N21 Ni24 Ni22 166.42(10)
Si2 Ni24 Ni22 55.91(3)
N211 Ni24 H3 172(2)
N21 Ni24 H3 91(2)
Si2 Ni24 H3 45(2)
Ni22 Ni24 H3 100(2)
C171 Si1 C161 103.95(18)
C171 Si1 Ni12 122.63(14)
C161 Si1 Ni12 117.87(14)
C171 Si1 Ni11 121.93(13)
C161 Si1 Ni11 117.25(14)
Ni12 Si1 Ni11 71.73(4)
C171 Si1 H11 98.3(13)
C161 Si1 H11 96.1(13)
Ni12 Si1 H11 113.3(13)
Ni11 Si1 H11 41.5(13)
C171 Si1 H2 93.9(15)
C161 Si1 H2 101.0(13)
Ni12 Si1 H2 43.2(15)
Ni11 Si1 H2 114.6(14)
H11 Si1 H2 156(2)
C261 Si2 C271 107.36(18)
C261 Si2 Ni24 114.15(14)
C271 Si2 Ni24 123.13(13)
C261 Si2 Ni22 120.32(15)
C271 Si2 Ni22 118.80(13)
Ni24 Si2 Ni22 69.68(4)
C261 Si2 H22 95.5(15)
C271 Si2 H22 98.5(16)
Ni24 Si2 H22 113.8(16)
Ni22 Si2 H22 44.6(16)
C261 Si2 H3 96.7(19)
C271 Si2 H3 98(2)
Ni24 Si2 H3 42(2)
Ni22 Si2 H3 112(2)
H22 Si2 H3 156(3)
C12 N11 C121 121.9(3)
C12 N11 Ni11 114.3(3)
C121 N11 Ni11 123.7(2)
C18 N12 C131 121.1(3)
C18 N12 Ni12 116.2(3)
C131 N12 Ni12 122.5(2)
C27 N21 C221 122.5(3)
C27 N21 Ni24 114.9(3)
C221 N21 Ni24 122.4(2)
C28 N22 C231 120.5(4)
C28 N22 Ni22 115.3(3)
C231 N22 Ni22 124.1(2)
C118 N111 C13 118.6(3)
C118 N111 Ni11 127.2(3)
C13 N111 Ni11 114.1(3)
C118 N117 C117 119.1(3)
C118 N117 Ni12 126.3(3)
C117 N117 Ni12 114.6(2)
C218 N211 C211 119.8(3)
C218 N211 Ni24 125.3(3)
C211 N211 Ni24 114.8(3)
C218 N217 C217 118.8(3)
C218 N217 Ni22 126.7(3)
C217 N217 Ni22 114.5(3)
N11 C12 C13 115.6(4)
N11 C12 C127 123.6(4)
C13 C12 C127 120.8(4)
N111 C13 C112 121.6(4)
N111 C13 C12 114.0(3)
C112 C13 C12 124.4(4)
N12 C18 C117 114.4(4)
N12 C18 C137 124.9(4)
C117 C18 C137 120.7(4)
N21 C27 C211 115.3(4)
N21 C27 C227 122.7(4)
C211 C27 C227 122.0(4)
N22 C28 C217 114.2(4)
N22 C28 C237 124.3(4)
C217 C28 C237 121.5(4)
C13 C112 C113 120.3(4)
C13 C112 H112 119.8
C113 C112 H112 119.8
C112 C113 C114 119.1(4)
C112 C113 H113 120.5
C114 C113 H113 120.5
C113 C114 C115 124.0(4)
C113 C114 C118 118.2(4)
C115 C114 C118 117.8(4)
C116 C115 C114 119.1(4)
C116 C115 H115 120.4
C114 C115 H115 120.4
C117 C116 C115 119.9(4)
C117 C116 H116 120.0
C115 C116 H116 120.0
N117 C117 C116 122.3(4)
N117 C117 C18 113.2(3)
C116 C117 C18 124.5(4)
N117 C118 N111 116.3(3)
N117 C118 C114 121.7(4)
N111 C118 C114 122.0(4)
C126 C121 C122 121.2(4)
C126 C121 N11 118.8(4)
C122 C121 N11 119.9(4)
C123 C122 C121 117.3(4)
C123 C122 C142 121.3(4)
C121 C122 C142 121.4(4)
C124 C123 C122 122.0(4)
C124 C123 H123 119.0
C122 C123 H123 119.0
C123 C124 C125 119.7(4)
C123 C124 H124 120.1
C125 C124 H124 120.1
C124 C125 C126 121.8(4)
C124 C125 H125 119.1
C126 C125 H125 119.1
C125 C126 C121 118.0(4)
C125 C126 C145 121.5(4)
C121 C126 C145 120.6(4)
C12 C127 H12A 109.5
C12 C127 H12B 109.5
H12A C127 H12B 109.5
C12 C127 H12C 109.5
H12A C127 H12C 109.5
H12B C127 H12C 109.5
C136 C131 C132 121.2(4)
C136 C131 N12 120.6(3)
C132 C131 N12 118.0(4)
C133 C132 C131 118.0(4)
C133 C132 C152 120.7(4)
C131 C132 C152 121.3(4)
C134 C133 C132 121.3(4)
C134 C133 H133 119.4
C132 C133 H133 119.4
C133 C134 C135 119.0(4)
C133 C134 H134 120.5
C135 C134 H134 120.5
C134 C135 C136 122.7(4)
C134 C135 H135 118.7
C136 C135 H135 118.7
C131 C136 C135 117.8(4)
C131 C136 C155 121.8(4)
C135 C136 C155 120.4(4)
C18 C137 H13A 109.5
C18 C137 H13B 109.5
H13A C137 H13B 109.5
C18 C137 H13C 109.5
H13A C137 H13C 109.5
H13B C137 H13C 109.5
C142 C141 H14A 109.5
C142 C141 H14B 109.5
H14A C141 H14B 109.5
C142 C141 H14C 109.5
H14A C141 H14C 109.5
H14B C141 H14C 109.5
C141 C142 C143 109.7(6)
C141 C142 C122 113.7(4)
C143 C142 C122 111.1(5)
C141 C142 H142 107.4
C143 C142 H142 107.4
C122 C142 H142 107.4
C142 C143 H14D 109.5
C142 C143 H14E 109.5
H14D C143 H14E 109.5
C142 C143 H14F 109.5
H14D C143 H14F 109.5
H14E C143 H14F 109.5
C145 C144 H14G 109.5
C145 C144 H14H 109.5
H14G C144 H14H 109.5
C145 C144 H14I 109.5
H14G C144 H14I 109.5
H14H C144 H14I 109.5
C126 C145 C146 111.5(4)
C126 C145 C144 113.6(4)
C146 C145 C144 108.2(4)
C126 C145 H145 107.8
C146 C145 H145 107.8
C144 C145 H145 107.8
C145 C146 H14J 109.5
C145 C146 H14K 109.5
H14J C146 H14K 109.5
C145 C146 H14L 109.5
H14J C146 H14L 109.5
H14K C146 H14L 109.5
C152 C151 H15A 109.5
C152 C151 H15B 109.5
H15A C151 H15B 109.5
C152 C151 H15C 109.5
H15A C151 H15C 109.5
H15B C151 H15C 109.5
C151 C152 C132 113.6(4)
C151 C152 C153 108.5(4)
C132 C152 C153 110.3(5)
C151 C152 H152 108.1
C132 C152 H152 108.1
C153 C152 H152 108.1
C152 C153 H15D 109.5
C152 C153 H15E 109.5
H15D C153 H15E 109.5
C152 C153 H15F 109.5
H15D C153 H15F 109.5
H15E C153 H15F 109.5
C155 C154 H15G 109.5
C155 C154 H15H 109.5
H15G C154 H15H 109.5
C155 C154 H15I 109.5
H15G C154 H15I 109.5
H15H C154 H15I 109.5
C156 C155 C154 110.4(4)
C156 C155 C136 112.2(4)
C154 C155 C136 112.2(4)
C156 C155 H155 107.2
C154 C155 H155 107.2
C136 C155 H155 107.2
C155 C156 H15J 109.5
C155 C156 H15K 109.5
H15J C156 H15K 109.5
C155 C156 H15L 109.5
H15J C156 H15L 109.5
H15K C156 H15L 109.5
C162 C161 C166 113.6(5)
C162 C161 Si1 123.3(4)
C166 C161 Si1 122.8(4)
C161 C162 C163 123.7(6)
C161 C162 H162 118.2
C163 C162 H162 118.2
C164 C163 C162 122.2(6)
C164 C163 H163 118.9
C162 C163 H163 118.9
C163 C164 C165 117.3(6)
C163 C164 H164 121.4
C165 C164 H164 121.4
C164 C165 C166 120.7(6)
C164 C165 H165 119.7
C166 C165 H165 119.7
C161 C166 C165 121.9(5)
C161 C166 H166 119.0
C165 C166 H166 119.0
C172 C171 C176 115.2(4)
C172 C171 Si1 120.1(4)
C176 C171 Si1 123.4(3)
C171 C172 C173 122.3(6)
C171 C172 H172 118.9
C173 C172 H172 118.9
C174 C173 C172 117.8(6)
C174 C173 H173 121.1
C172 C173 H173 121.1
C175 C174 C173 122.4(6)
C175 C174 H174 118.8
C173 C174 H174 118.8
C174 C175 C176 120.0(6)
C174 C175 H175 120.0
C176 C175 H175 120.0
C171 C176 C175 122.3(5)
C171 C176 H176 118.8
C175 C176 H176 118.8
N211 C211 C212 121.3(4)
N211 C211 C27 112.4(3)
C212 C211 C27 126.3(4)
C213 C212 C211 119.3(4)
C213 C212 H212 120.3
C211 C212 H212 120.3
C212 C213 C214 120.2(4)
C212 C213 H213 119.9
C214 C213 H213 119.9
C213 C214 C215 124.8(4)
C213 C214 C218 118.1(4)
C215 C214 C218 117.1(4)
C216 C215 C214 119.1(4)
C216 C215 H215 120.5
C214 C215 H215 120.5
C215 C216 C217 120.8(4)
C215 C216 H216 119.6
C217 C216 H216 119.6
N217 C217 C216 121.4(4)
N217 C217 C28 113.8(3)
C216 C217 C28 124.8(4)
N211 C218 N217 116.1(3)
N211 C218 C214 121.2(4)
N217 C218 C214 122.7(4)
C226 C221 C222 121.6(4)
C226 C221 N21 119.4(3)
C222 C221 N21 118.7(3)
C223 C222 C221 117.1(4)
C223 C222 C242 119.9(4)
C221 C222 C242 123.0(4)
C224 C223 C222 122.1(4)
C224 C223 H223 118.9
C222 C223 H223 118.9
C223 C224 C225 119.8(4)
C223 C224 H224 120.1
C225 C224 H224 120.1
C226 C225 C224 120.6(4)
C226 C225 H225 119.7
C224 C225 H225 119.7
C225 C226 C221 118.7(4)
C225 C226 C245 120.3(4)
C221 C226 C245 121.0(4)
C27 C227 H22A 109.5
C27 C227 H22B 109.5
H22A C227 H22B 109.5
C27 C227 H22C 109.5
H22A C227 H22C 109.5
H22B C227 H22C 109.5
C232 C231 C236 121.1(4)
C232 C231 N22 120.4(4)
C236 C231 N22 118.4(4)
C233 C232 C231 118.7(4)
C233 C232 C252 119.9(4)
C231 C232 C252 121.3(4)
C234 C233 C232 120.9(4)
C234 C233 H233 119.5
C232 C233 H233 119.5
C235 C234 C233 119.3(4)
C235 C234 H234 120.3
C233 C234 H234 120.3
C234 C235 C236 122.5(4)
C234 C235 H235 118.8
C236 C235 H235 118.8
C235 C236 C231 117.4(4)
C235 C236 C255 122.1(4)
C231 C236 C255 120.5(4)
C28 C237 H23A 109.5
C28 C237 H23B 109.5
H23A C237 H23B 109.5
C28 C237 H23C 109.5
H23A C237 H23C 109.5
H23B C237 H23C 109.5
C242 C241 H24A 109.5
C242 C241 H24B 109.5
H24A C241 H24B 109.5
C242 C241 H24C 109.5
H24A C241 H24C 109.5
H24B C241 H24C 109.5
C241 C242 C243 109.4(4)
C241 C242 C222 111.0(4)
C243 C242 C222 113.3(5)
C241 C242 H242 107.7
C243 C242 H242 107.7
C222 C242 H242 107.7
C242 C243 H24D 109.5
C242 C243 H24E 109.5
H24D C243 H24E 109.5
C242 C243 H24F 109.5
H24D C243 H24F 109.5
H24E C243 H24F 109.5
C245 C244 H24G 109.5
C245 C244 H24H 109.5
H24G C244 H24H 109.5
C245 C244 H24I 109.5
H24G C244 H24I 109.5
H24H C244 H24I 109.5
C244 C245 C226 112.9(4)
C244 C245 C246 110.2(4)
C226 C245 C246 109.8(4)
C244 C245 H245 108.0
C226 C245 H245 108.0
C246 C245 H245 108.0
C245 C246 H24J 109.5
C245 C246 H24K 109.5
H24J C246 H24K 109.5
C245 C246 H24L 109.5
H24J C246 H24L 109.5
H24K C246 H24L 109.5
C253 C252 C232 111.7(4)
C253 C252 C25` 111.7(4)
C232 C252 C25` 111.2(3)
C253 C252 H252 107.3
C232 C252 H252 107.3
C25` C252 H252 107.3
C252 C253 H25A 109.5
C252 C253 H25B 109.5
H25A C253 H25B 109.5
C252 C253 H25C 109.5
H25A C253 H25C 109.5
H25B C253 H25C 109.5
C255 C254 H25D 109.5
C255 C254 H25E 109.5
H25D C254 H25E 109.5
C255 C254 H25F 109.5
H25D C254 H25F 109.5
H25E C254 H25F 109.5
C254 C255 C256 109.5(4)
C254 C255 C236 110.9(4)
C256 C255 C236 112.4(4)
C254 C255 H255 108.0
C256 C255 H255 108.0
C236 C255 H255 108.0
C255 C256 H25G 109.5
C255 C256 H25H 109.5
H25G C256 H25H 109.5
C255 C256 H25I 109.5
H25G C256 H25I 109.5
H25H C256 H25I 109.5
C252 C25` H25J 109.5
C252 C25` H25K 109.5
H25J C25` H25K 109.5
C252 C25` H25L 109.5
H25J C25` H25L 109.5
H25K C25` H25L 109.5
C262 C261 C266 117.0(4)
C262 C261 Si2 122.6(3)
C266 C261 Si2 120.2(4)
C261 C262 C263 122.5(5)
C261 C262 H262 118.8
C263 C262 H262 118.8
C264 C263 C262 118.6(6)
C264 C263 H263 120.7
C262 C263 H263 120.7
C263 C264 C265 121.1(6)
C263 C264 H264 119.4
C265 C264 H264 119.4
C264 C265 C266 120.3(6)
C264 C265 H265 119.9
C266 C265 H265 119.9
C265 C266 C261 120.5(5)
C265 C266 H266 119.8
C261 C266 H266 119.8
C276 C271 C272 116.6(4)
C276 C271 Si2 124.3(3)
C272 C271 Si2 118.9(3)
C271 C272 C273 121.8(6)
C271 C272 H272 119.1
C273 C272 H272 119.1
C272 C273 C274 116.6(6)
C272 C273 H273 121.7
C274 C273 H273 121.7
C275 C274 C273 120.8(6)
C275 C274 H274 119.6
C273 C274 H274 119.6
C274 C275 C276 121.9(6)
C274 C275 H275 119.0
C276 C275 H275 119.0
C271 C276 C275 122.2(5)
C271 C276 H276 118.9
C275 C276 H276 118.9

loop_
_geom_bond_atom_site_label_1
_geom_bond_atom_site_label_2
_geom_bond_distance
Ni11 N111 1.937(3)
Ni11 N11 1.992(3)
Ni11 Si1 2.2578(12)
Ni11 Ni12 2.6284(8)
Ni11 H11 1.50(4)
Ni12 N117 1.934(3)
Ni12 N12 1.963(3)
Ni12 Si1 2.2282(12)
Ni12 H2 1.53(4)
Ni22 N217 1.905(3)
Ni22 N22 1.954(3)
Ni22 Si2 2.2628(12)
Ni22 Ni24 2.5625(8)
Ni22 H22 1.59(4)
Ni24 N211 1.894(3)
Ni24 N21 1.934(3)
Ni24 Si2 2.2220(13)
Ni24 H3 1.49(6)
Si1 C171 1.880(4)
Si1 C161 1.893(4)
Si1 H11 1.55(4)
Si1 H2 1.64(4)
Si2 C261 1.873(4)
Si2 C271 1.888(4)
Si2 H22 1.56(4)
Si2 H3 1.56(6)
N11 C12 1.308(5)
N11 C121 1.433(5)
N12 C18 1.287(5)
N12 C131 1.449(5)
N21 C27 1.313(5)
N21 C221 1.434(5)
N22 C28 1.308(5)
N22 C231 1.435(5)
N111 C118 1.353(5)
N111 C13 1.379(5)
N117 C118 1.348(5)
N117 C117 1.366(5)
N211 C218 1.345(5)
N211 C211 1.385(5)
N217 C218 1.347(5)
N217 C217 1.373(5)
C12 C13 1.445(6)
C12 C127 1.498(6)
C13 C112 1.383(5)
C18 C117 1.474(5)
C18 C137 1.495(6)
C27 C211 1.433(5)
C27 C227 1.498(6)
C28 C217 1.443(6)
C28 C237 1.493(6)
C112 C113 1.391(6)
C112 H112 0.9500
C113 C114 1.402(5)
C113 H113 0.9500
C114 C115 1.415(6)
C114 C118 1.428(5)
C115 C116 1.387(5)
C115 H115 0.9500
C116 C117 1.376(5)
C116 H116 0.9500
C121 C126 1.405(5)
C121 C122 1.414(5)
C122 C123 1.393(6)
C122 C142 1.516(6)
C123 C124 1.368(6)
C123 H123 0.9500
C124 C125 1.375(6)
C124 H124 0.9500
C125 C126 1.382(6)
C125 H125 0.9500
C126 C145 1.508(6)
C127 H12A 0.9800
C127 H12B 0.9800
C127 H12C 0.9800
C131 C136 1.381(6)
C131 C132 1.407(5)
C132 C133 1.403(6)
C132 C152 1.518(6)
C133 C134 1.364(6)
C133 H133 0.9500
C134 C135 1.374(6)
C134 H134 0.9500
C135 C136 1.386(6)
C135 H135 0.9500
C136 C155 1.532(6)
C137 H13A 0.9800
C137 H13B 0.9800
C137 H13C 0.9800
C141 C142 1.459(8)
C141 H14A 0.9800
C141 H14B 0.9800
C141 H14C 0.9800
C142 C143 1.491(8)
C142 H142 1.0000
C143 H14D 0.9800
C143 H14E 0.9800
C143 H14F 0.9800
C144 C145 1.530(6)
C144 H14G 0.9800
C144 H14H 0.9800
C144 H14I 0.9800
C145 C146 1.511(6)
C145 H145 1.0000
C146 H14J 0.9800
C146 H14K 0.9800
C146 H14L 0.9800
C151 C152 1.500(7)
C151 H15A 0.9800
C151 H15B 0.9800
C151 H15C 0.9800
C152 C153 1.529(8)
C152 H152 1.0000
C153 H15D 0.9800
C153 H15E 0.9800
C153 H15F 0.9800
C154 C155 1.509(7)
C154 H15G 0.9800
C154 H15H 0.9800
C154 H15I 0.9800
C155 C156 1.504(7)
C155 H155 1.0000
C156 H15J 0.9800
C156 H15K 0.9800
C156 H15L 0.9800
C161 C162 1.333(6)
C161 C166 1.363(6)
C162 C163 1.391(7)
C162 H162 0.9500
C163 C164 1.279(8)
C163 H163 0.9500
C164 C165 1.346(8)
C164 H164 0.9500
C165 C166 1.403(7)
C165 H165 0.9500
C166 H166 0.9500
C171 C172 1.389(7)
C171 C176 1.394(6)
C172 C173 1.412(7)
C172 H172 0.9500
C173 C174 1.371(8)
C173 H173 0.9500
C174 C175 1.305(7)
C174 H174 0.9500
C175 C176 1.394(6)
C175 H175 0.9500
C176 H176 0.9500
C211 C212 1.394(5)
C212 C213 1.392(6)
C212 H212 0.9500
C213 C214 1.399(6)
C213 H213 0.9500
C214 C215 1.417(6)
C214 C218 1.438(5)
C215 C216 1.386(6)
C215 H215 0.9500
C216 C217 1.389(5)
C216 H216 0.9500
C221 C226 1.393(5)
C221 C222 1.401(5)
C222 C223 1.394(6)
C222 C242 1.514(6)
C223 C224 1.362(6)
C223 H223 0.9500
C224 C225 1.386(6)
C224 H224 0.9500
C225 C226 1.384(5)
C225 H225 0.9500
C226 C245 1.520(5)
C227 H22A 0.9800
C227 H22B 0.9800
C227 H22C 0.9800
C231 C232 1.393(5)
C231 C236 1.416(5)
C232 C233 1.391(6)
C232 C252 1.520(5)
C233 C234 1.381(5)
C233 H233 0.9500
C234 C235 1.376(6)
C234 H234 0.9500
C235 C236 1.377(6)
C235 H235 0.9500
C236 C255 1.524(6)
C237 H23A 0.9800
C237 H23B 0.9800
C237 H23C 0.9800
C241 C242 1.508(6)
C241 H24A 0.9800
C241 H24B 0.9800
C241 H24C 0.9800
C242 C243 1.511(6)
C242 H242 1.0000
C243 H24D 0.9800
C243 H24E 0.9800
C243 H24F 0.9800
C244 C245 1.508(7)
C244 H24G 0.9800
C244 H24H 0.9800
C244 H24I 0.9800
C245 C246 1.521(7)
C245 H245 1.0000
C246 H24J 0.9800
C246 H24K 0.9800
C246 H24L 0.9800
C252 C253 1.509(6)
C252 C25` 1.526(6)
C252 H252 1.0000
C253 H25A 0.9800
C253 H25B 0.9800
C253 H25C 0.9800
C254 C255 1.519(6)
C254 H25D 0.9800
C254 H25E 0.9800
C254 H25F 0.9800
C255 C256 1.522(6)
C255 H255 1.0000
C256 H25G 0.9800
C256 H25H 0.9800
C256 H25I 0.9800
C25` H25J 0.9800
C25` H25K 0.9800
C25` H25L 0.9800
C261 C262 1.382(6)
C261 C266 1.404(6)
C262 C263 1.404(7)
C262 H262 0.9500
C263 C264 1.359(8)
C263 H263 0.9500
C264 C265 1.368(8)
C264 H264 0.9500
C265 C266 1.395(7)
C265 H265 0.9500
C266 H266 0.9500
C271 C276 1.331(6)
C271 C272 1.395(6)
C272 C273 1.396(7)
C272 H272 0.9500
C273 C274 1.429(8)
C273 H273 0.9500
C274 C275 1.255(7)
C274 H274 0.9500
C275 C276 1.400(6)
C275 H275 0.9500
C276 H276 0.9500

loop_
_geom_torsion_atom_site_label_1
_geom_torsion_atom_site_label_2
_geom_torsion_atom_site_label_3
_geom_torsion_atom_site_label_4
_geom_torsion
N21 Ni24 N211 C218 179.7(3)
Si2 Ni24 N211 C218 9.4(4)
Ni22 Ni24 N211 C218 7.6(3)
N21 Ni24 N211 C211 -4.0(3)
Si2 Ni24 N211 C211 -174.27(19)
Ni22 Ni24 N211 C211 -176.0(2)
C121 N11 C12 C13 178.6(3)
Ni11 N11 C12 C13 -2.4(4)
C121 N11 C12 C127 -0.3(6)
Ni11 N11 C12 C127 178.6(3)
C118 N111 C13 C112 2.9(5)
Ni11 N111 C13 C112 -177.7(3)
C118 N111 C13 C12 -176.4(3)
Ni11 N111 C13 C12 3.0(4)
N11 C12 C13 N111 -0.3(5)
C127 C12 C13 N111 178.7(3)
N11 C12 C13 C112 -179.6(4)
C127 C12 C13 C112 -0.7(6)
C131 N12 C18 C117 -176.2(3)
Ni12 N12 C18 C117 -0.6(4)
C131 N12 C18 C137 2.2(6)
Ni12 N12 C18 C137 177.9(3)
C221 N21 C27 C211 174.8(3)
Ni24 N21 C27 C211 0.6(4)
C221 N21 C27 C227 -4.2(6)
Ni24 N21 C27 C227 -178.4(3)
C231 N22 C28 C217 -178.3(3)
Ni22 N22 C28 C217 3.8(4)
C231 N22 C28 C237 1.8(6)
Ni22 N22 C28 C237 -176.1(3)
N111 C13 C112 C113 0.1(6)
C12 C13 C112 C113 179.4(4)
C13 C112 C113 C114 -3.5(6)
C112 C113 C114 C115 -176.6(3)
C112 C113 C114 C118 3.9(6)
C113 C114 C115 C116 179.0(4)
C118 C114 C115 C116 -1.5(5)
C114 C115 C116 C117 2.2(6)
C118 N117 C117 C116 -2.5(5)
Ni12 N117 C117 C116 177.0(3)
C118 N117 C117 C18 177.0(3)
Ni12 N117 C117 C18 -3.5(4)
C115 C116 C117 N117 -0.2(6)
C115 C116 C117 C18 -179.6(3)
N12 C18 C117 N117 2.7(5)
C137 C18 C117 N117 -175.8(3)
N12 C18 C117 C116 -177.8(3)
C137 C18 C117 C116 3.6(6)
C117 N117 C118 N111 -177.5(3)
Ni12 N117 C118 N111 3.1(5)
C117 N117 C118 C114 3.1(5)
Ni12 N117 C118 C114 -176.3(2)
C13 N111 C118 N117 178.2(3)
Ni11 N111 C118 N117 -1.1(5)
C13 N111 C118 C114 -2.5(5)
Ni11 N111 C118 C114 178.2(3)
C113 C114 C118 N117 178.4(3)
C115 C114 C118 N117 -1.2(5)
C113 C114 C118 N111 -0.9(5)
C115 C114 C118 N111 179.5(3)
C12 N11 C121 C126 -97.8(4)
Ni11 N11 C121 C126 83.4(4)
C12 N11 C121 C122 85.8(5)
Ni11 N11 C121 C122 -93.1(4)
C126 C121 C122 C123 -0.4(6)
N11 C121 C122 C123 175.9(4)
C126 C121 C122 C142 -179.7(4)
N11 C121 C122 C142 -3.3(6)
C121 C122 C123 C124 -0.5(6)
C142 C122 C123 C124 178.7(4)
C122 C123 C124 C125 0.8(7)
C123 C124 C125 C126 -0.2(7)
C124 C125 C126 C121 -0.8(6)
C124 C125 C126 C145 178.9(4)
C122 C121 C126 C125 1.1(6)
N11 C121 C126 C125 -175.3(3)
C122 C121 C126 C145 -178.6(4)
N11 C121 C126 C145 5.0(5)
C18 N12 C131 C136 -91.8(5)
Ni12 N12 C131 C136 92.9(4)
C18 N12 C131 C132 92.2(5)
Ni12 N12 C131 C132 -83.1(4)
C136 C131 C132 C133 0.4(7)
N12 C131 C132 C133 176.4(4)
C136 C131 C132 C152 -176.9(4)
N12 C131 C132 C152 -0.9(6)
C131 C132 C133 C134 -0.4(7)
C152 C132 C133 C134 176.9(5)
C132 C133 C134 C135 0.2(8)
C133 C134 C135 C136 0.0(8)
C132 C131 C136 C135 -0.3(7)
N12 C131 C136 C135 -176.1(4)
C132 C131 C136 C155 180.0(4)
N12 C131 C136 C155 4.1(6)
C134 C135 C136 C131 0.1(7)
C134 C135 C136 C155 179.8(5)
C123 C122 C142 C141 59.3(7)
C121 C122 C142 C141 -121.5(5)
C123 C122 C142 C143 -65.0(7)
C121 C122 C142 C143 114.2(6)
C125 C126 C145 C146 -87.9(5)
C121 C126 C145 C146 91.7(5)
C125 C126 C145 C144 34.6(6)
C121 C126 C145 C144 -145.8(4)
C133 C132 C152 C151 -45.1(7)
C131 C132 C152 C151 132.1(5)
C133 C132 C152 C153 76.9(6)
C131 C132 C152 C153 -105.9(5)
C131 C136 C155 C156 113.6(5)
C135 C136 C155 C156 -66.2(6)
C131 C136 C155 C154 -121.4(5)
C135 C136 C155 C154 58.8(7)
C171 Si1 C161 C162 -160.1(5)
Ni12 Si1 C161 C162 60.5(5)
Ni11 Si1 C161 C162 -22.2(5)
C171 Si1 C161 C166 13.3(5)
Ni12 Si1 C161 C166 -126.1(4)
Ni11 Si1 C161 C166 151.1(4)
C166 C161 C162 C163 6.1(9)
Si1 C161 C162 C163 -179.9(5)
C161 C162 C163 C164 -1.7(12)
C162 C163 C164 C165 -5.7(12)
C163 C164 C165 C166 8.2(11)
C162 C161 C166 C165 -3.4(9)
Si1 C161 C166 C165 -177.4(5)
C164 C165 C166 C161 -3.6(10)
C161 Si1 C171 C172 -75.2(5)
Ni12 Si1 C171 C172 61.7(5)
Ni11 Si1 C171 C172 149.5(4)
C161 Si1 C171 C176 90.9(4)
Ni12 Si1 C171 C176 -132.1(4)
Ni11 Si1 C171 C176 -44.4(4)
C176 C171 C172 C173 2.2(8)
Si1 C171 C172 C173 169.5(5)
C171 C172 C173 C174 -0.1(10)
C172 C173 C174 C175 -1.8(10)
C173 C174 C175 C176 1.3(10)
C172 C171 C176 C175 -2.7(7)
Si1 C171 C176 C175 -169.5(4)
C174 C175 C176 C171 1.1(8)
C218 N211 C211 C212 1.3(5)
Ni24 N211 C211 C212 -175.3(3)
C218 N211 C211 C27 -178.1(3)
Ni24 N211 C211 C27 5.3(4)
N21 C27 C211 N211 -3.8(5)
C227 C27 C211 N211 175.3(3)
N21 C27 C211 C212 176.8(4)
C227 C27 C211 C212 -4.2(6)
N211 C211 C212 C213 0.8(6)
C27 C211 C212 C213 -179.8(4)
C211 C212 C213 C214 -1.7(6)
C212 C213 C214 C215 179.7(3)
C212 C213 C214 C218 0.4(5)
C213 C214 C215 C216 177.0(4)
C218 C214 C215 C216 -3.7(5)
C214 C215 C216 C217 2.1(6)
C218 N217 C217 C216 -3.3(5)
Ni22 N217 C217 C216 178.8(3)
C218 N217 C217 C28 176.0(3)
Ni22 N217 C217 C28 -1.9(4)
C215 C216 C217 N217 1.5(6)
C215 C216 C217 C28 -177.7(4)
N22 C28 C217 N217 -1.3(5)
C237 C28 C217 N217 178.7(3)
N22 C28 C217 C216 178.0(4)
C237 C28 C217 C216 -2.0(6)
C211 N211 C218 N217 177.7(3)
Ni24 N211 C218 N217 -6.1(5)
C211 N211 C218 C214 -2.6(5)
Ni24 N211 C218 C214 173.6(2)
C217 N217 C218 N211 -178.9(3)
Ni22 N217 C218 N211 -1.2(5)
C217 N217 C218 C214 1.5(5)
Ni22 N217 C218 C214 179.1(3)
C213 C214 C218 N211 1.7(5)
C215 C214 C218 N211 -177.6(3)
C213 C214 C218 N217 -178.6(3)
C215 C214 C218 N217 2.0(5)
C27 N21 C221 C226 105.6(5)
Ni24 N21 C221 C226 -80.7(4)
C27 N21 C221 C222 -80.4(5)
Ni24 N21 C221 C222 93.4(4)
C226 C221 C222 C223 -1.0(6)
N21 C221 C222 C223 -174.9(4)
C226 C221 C222 C242 176.8(4)
N21 C221 C222 C242 2.9(6)
C221 C222 C223 C224 1.2(7)
C242 C222 C223 C224 -176.7(4)
C222 C223 C224 C225 -0.1(7)
C223 C224 C225 C226 -1.2(7)
C224 C225 C226 C221 1.3(7)
C224 C225 C226 C245 -178.1(4)
C222 C221 C226 C225 -0.2(7)
N21 C221 C226 C225 173.6(4)
C222 C221 C226 C245 179.3(4)
N21 C221 C226 C245 -6.9(6)
C28 N22 C231 C232 -84.1(5)
Ni22 N22 C231 C232 93.6(4)
C28 N22 C231 C236 99.5(4)
Ni22 N22 C231 C236 -82.8(4)
C236 C231 C232 C233 -2.4(6)
N22 C231 C232 C233 -178.7(3)
C236 C231 C232 C252 174.1(4)
N22 C231 C232 C252 -2.2(6)
C231 C232 C233 C234 1.4(6)
C252 C232 C233 C234 -175.2(4)
C232 C233 C234 C235 -0.1(6)
C233 C234 C235 C236 -0.3(6)
C234 C235 C236 C231 -0.7(6)
C234 C235 C236 C255 179.6(4)
C232 C231 C236 C235 2.0(6)
N22 C231 C236 C235 178.4(4)
C232 C231 C236 C255 -178.3(4)
N22 C231 C236 C255 -1.9(6)
C223 C222 C242 C241 71.9(6)
C221 C222 C242 C241 -105.9(5)
C223 C222 C242 C243 -51.6(6)
C221 C222 C242 C243 130.6(5)
C225 C226 C245 C244 -41.7(7)
C221 C226 C245 C244 138.8(5)
C225 C226 C245 C246 81.6(6)
C221 C226 C245 C246 -97.9(5)
C233 C232 C252 C253 -56.6(5)
C231 C232 C252 C253 126.9(5)
C233 C232 C252 C25` 68.9(5)
C231 C232 C252 C25` -107.6(5)
C235 C236 C255 C254 93.8(5)
C231 C236 C255 C254 -85.8(5)
C235 C236 C255 C256 -29.0(6)
C231 C236 C255 C256 151.3(4)
C271 Si2 C261 C262 129.7(4)
Ni24 Si2 C261 C262 -90.2(4)
Ni22 Si2 C261 C262 -10.5(5)
C271 Si2 C261 C266 -55.0(5)
Ni24 Si2 C261 C266 85.1(4)
Ni22 Si2 C261 C266 164.8(4)
C266 C261 C262 C263 1.9(8)
Si2 C261 C262 C263 177.4(4)
C261 C262 C263 C264 -0.7(9)
C262 C263 C264 C265 -0.6(10)
C263 C264 C265 C266 0.6(12)
C264 C265 C266 C261 0.8(11)
C262 C261 C266 C265 -2.0(8)
Si2 C261 C266 C265 -177.5(5)
C261 Si2 C271 C276 -25.3(5)
Ni24 Si2 C271 C276 -161.0(4)
Ni22 Si2 C271 C276 115.6(4)
C261 Si2 C271 C272 160.2(4)
Ni24 Si2 C271 C272 24.5(5)
Ni22 Si2 C271 C272 -58.9(5)
C276 C271 C272 C273 2.9(9)
Si2 C271 C272 C273 177.8(5)
C271 C272 C273 C274 -0.2(11)
C272 C273 C274 C275 -2.4(12)
C273 C274 C275 C276 2.3(13)
C272 C271 C276 C275 -3.2(8)
Si2 C271 C276 C275 -177.8(5)
C274 C275 C276 C271 0.7(11)
